data_2201225
loop_
_publ_author_name
'Tetsuzo Ito'

_publ_section_title
;
 Iron methylxanthate
;
_journal_issue 6
_journal_name_full 'Acta Crystallographica Section E'
_journal_page_first m265
_journal_page_last m266
_journal_paper_doi 10.1107/S1600536802007808
_journal_volume 58
_journal_year 2002
_chemical_formula_iupac '[Fe (C2 H3 O1 S2)3]'
_chemical_formula_moiety 'C6 H9 Fe1 O3 S6'
_chemical_formula_structural Fe(S2COCH3)3
_chemical_formula_sum 'C6 H9 Fe O3 S6'
_chemical_formula_weight 377.40
_chemical_name_common 'Iron methylxanthate'
_chemical_name_systematic Tris(O-methyldithiocarbonato)iron(III)
_space_group_IT_number 14
_symmetry_cell_setting monoclinic
_symmetry_space_group_name_Hall '-P 2yn'
_symmetry_space_group_name_H-M 'P 1 21/n 1'
_cell_angle_alpha 90
_cell_angle_beta 106.320(10)
_cell_angle_gamma 90
_cell_formula_units_Z 4
_cell_length_a 11.3290(10)
_cell_length_b 13.595(2)
_cell_length_c 9.5650(10)
_cell_measurement_reflns_used 25
_cell_measurement_temperature 295
_cell_measurement_theta_max 16.5
_cell_measurement_theta_min 16.2
_cell_volume 1413.8(3)
_computing_cell_refinement 'MSC/AFC Diffractometer Control Software'
_computing_data_collection
;
MSC/AFC Diffractometer Control Software (Molecular Structure
Corporation, 1988)
;
_computing_data_reduction 'TEXSAN (Molecular Structure Corporation, 1985)'
_computing_molecular_graphics 'ORTEPII (Johnson, 1976)'
_computing_publication_material TEXSAN
_computing_structure_refinement TEXSAN
_computing_structure_solution 'MITHRIL (Gilmore, 1984)'
_diffrn_ambient_temperature 295
_diffrn_measured_fraction_theta_full 1.0
_diffrn_measured_fraction_theta_max 1.0
_diffrn_measurement_device 'Rigaku AFC-5S'
_diffrn_measurement_method \w/2\q
_diffrn_radiation_monochromator graphite
_diffrn_radiation_type 'Mo K\a'
_diffrn_radiation_wavelength 0.71069
_diffrn_reflns_av_R_equivalents 0.031
_diffrn_reflns_limit_h_max 14
_diffrn_reflns_limit_h_min -14
_diffrn_reflns_limit_k_max 17
_diffrn_reflns_limit_k_min 0
_diffrn_reflns_limit_l_max 12
_diffrn_reflns_limit_l_min 0
_diffrn_reflns_number 3585
_diffrn_reflns_theta_full 27.5
_diffrn_reflns_theta_max 27.5
_diffrn_reflns_theta_min 2.5
_diffrn_standards_decay_% 0.4
_diffrn_standards_interval_count 150
_diffrn_standards_number 3
_exptl_absorpt_coefficient_mu 1.94
_exptl_absorpt_correction_T_max 0.443
_exptl_absorpt_correction_T_min 0.418
_exptl_absorpt_correction_type '\y scan'
_exptl_absorpt_process_details '(Molecular Structure Corporation, 1985)'
_exptl_crystal_colour black
_exptl_crystal_density_diffrn 1.773
_exptl_crystal_density_method 'not measured'
_exptl_crystal_description polyhedron
_exptl_crystal_F_000 764
_exptl_crystal_size_max 0.47
_exptl_crystal_size_mid 0.42
_exptl_crystal_size_min 0.42
_refine_diff_density_max 0.23
_refine_diff_density_min -0.29
_refine_ls_extinction_method none
_refine_ls_goodness_of_fit_ref 1.42
_refine_ls_hydrogen_treatment constr
_refine_ls_matrix_type full
_refine_ls_number_parameters 145
_refine_ls_number_reflns 2467
_refine_ls_R_factor_gt 0.026
_refine_ls_shift/su_max 0.002
_refine_ls_structure_factor_coef F
_refine_ls_weighting_details 'w = 1/\s^2^(F)'
_refine_ls_weighting_scheme sigma
_refine_ls_wR_factor_ref 0.034
_reflns_number_gt 2467
_reflns_number_total 3249
_reflns_threshold_expression I>3\s(I)
_cod_data_source_file ya6103.cif
_cod_data_source_block I
_cod_original_sg_symbol_H-M 'P 21/n'
_cod_original_formula_sum 'C6 H9 Fe1 O3 S6'
_cod_database_code 2201225
_cod_database_fobs_code 2201225

loop_
_symmetry_equiv_pos_as_xyz
x,y,z
1/2-x,1/2+y,1/2-z
-x,-y,-z
1/2+x,1/2-y,1/2+z

loop_
_atom_site_label
_atom_site_fract_x
_atom_site_fract_y
_atom_site_fract_z
_atom_site_U_iso_or_equiv
_atom_site_adp_type
_atom_site_type_symbol
Fe 0.23337(3) 0.48706(3) 0.32440(4) 0.0380(10) Uani Fe
S1 0.36140(7) 0.41666(6) 0.20290(7) 0.0530(10) Uani S
S2 0.18086(6) 0.56375(6) 0.09871(7) 0.0490(10) Uani S
S3 0.37977(6) 0.59893(6) 0.44514(7) 0.0480(10) Uani S
S4 0.12502(6) 0.59750(6) 0.42406(8) 0.0510(10) Uani S
S5 0.27586(7) 0.37457(6) 0.51160(7) 0.0540(10) Uani S
S6 0.07684(6) 0.37410(6) 0.25378(7) 0.0520(10) Uani S
O1 0.3222(2) 0.4880(2) -0.0575(2) 0.0600(10) Uani O
O2 0.2697(2) 0.7329(2) 0.5720(2) 0.0590(10) Uani O
O3 0.1058(2) 0.2405(2) 0.4659(2) 0.0600(10) Uani O
C1 0.2894(2) 0.4916(2) 0.0644(3) 0.0440(10) Uani C
C2 0.2627(2) 0.6542(2) 0.4904(3) 0.0440(10) Uani C
C3 0.1451(2) 0.3196(2) 0.4135(3) 0.044(3) Uani C
C4 0.2591(3) 0.5506(3) -0.1772(3) 0.072(2) Uani C
C5 0.3881(3) 0.7794(3) 0.6294(4) 0.073(2) Uani C
C6 -0.0030(3) 0.1921(3) 0.3765(4) 0.075(2) Uani C
H1 0.2691 0.6174 -0.1471 0.082 Uiso H
H2 0.2926 0.5410 -0.2567 0.082 Uiso H
H3 0.1740 0.5346 -0.2064 0.082 Uiso H
H4 0.4441 0.7339 0.6883 0.087 Uiso H
H5 0.4184 0.8003 0.5511 0.087 Uiso H
H6 0.3798 0.8348 0.6865 0.087 Uiso H
H7 -0.0704 0.2366 0.3562 0.089 Uiso H
H8 0.0111 0.1714 0.2877 0.089 Uiso H
H9 -0.0214 0.1365 0.4269 0.089 Uiso H

loop_
_atom_site_aniso_label
_atom_site_aniso_U_11
_atom_site_aniso_U_22
_atom_site_aniso_U_33
_atom_site_aniso_U_12
_atom_site_aniso_U_13
_atom_site_aniso_U_23
_atom_site_aniso_type_symbol
Fe 0.0379(2) 0.0456(2) 0.0305(2) 0.0042(2) 0.00840(10) 0.0036(2) Fe
S1 0.0592(4) 0.0602(5) 0.0395(4) 0.0259(4) 0.0141(3) 0.0072(3) S
S2 0.0518(4) 0.0569(4) 0.0384(3) 0.0183(3) 0.0155(3) 0.0108(3) S
S3 0.0401(3) 0.0549(4) 0.0497(4) -0.0005(3) 0.0140(3) -0.0034(3) S
S4 0.0402(3) 0.0662(5) 0.0462(4) 0.0081(3) 0.0129(3) -0.0058(3) S
S5 0.0561(4) 0.0599(5) 0.0387(3) -0.0030(4) 0.0011(3) 0.0119(3) S
S6 0.0476(4) 0.0640(5) 0.0401(4) -0.0062(3) 0.0038(3) 0.0008(3) S
O1 0.0730(10) 0.0750(10) 0.0380(10) 0.0230(10) 0.0240(10) 0.0070(10) O
O2 0.0630(10) 0.0560(10) 0.0510(10) 0.0110(10) 0.0060(10) -0.0110(10) O
O3 0.0640(10) 0.0560(10) 0.0650(10) -0.0080(10) 0.0280(10) 0.0070(10) O
C1 0.0500(10) 0.050(2) 0.0340(10) 0.0050(10) 0.0120(10) 0.0010(10) C
C2 0.0500(10) 0.048(2) 0.0340(10) 0.0070(10) 0.0100(10) 0.0040(10) C
C3 0.0480(10) 0.048(2) 0.0420(10) 0.0000(10) 0.0180(10) 0.0000(10) C
C4 0.099(3) 0.084(2) 0.0360(10) 0.022(2) 0.025(2) 0.015(2) C
C5 0.081(2) 0.053(2) 0.071(2) 0.001(2) -0.003(2) -0.013(2) C
C6 0.065(2) 0.059(2) 0.113(3) -0.015(2) 0.049(2) -0.012(2) C

loop_
_atom_type_symbol
_atom_type_scat_dispersion_real
_atom_type_scat_dispersion_imag
_atom_type_scat_source
Fe 0.301 0.845 'Internat.Tables 4, tables. 2.2A and 2.3.1'
S 0.110 0.124 'Internat.Tables 4, Tables. 2.2A and 2.3.1'
O 0.008 0.006 'Internat.Tables 4, Tables. 2.2A and 2.3.1'
C 0.002 0.002 'Internat.Tables 4, Tables. 2.2A and 2.3.1'

loop_
_geom_angle_atom_site_label_1
_geom_angle_atom_site_label_2
_geom_angle_atom_site_label_3
_geom_angle_site_symmetry_1
_geom_angle_site_symmetry_2
_geom_angle_site_symmetry_3
_geom_angle
_geom_angle_publ_flag
S1 Fe S2 1_555 1_555 1_555 75.56(3) yes
S1 Fe S3 . . . 93.46(3) yes
S1 Fe S4 . . . 163.94(3) yes
S1 Fe S5 . . . 95.32(3) yes
S1 Fe S6 . . . 96.73(3) yes
S2 Fe S3 . . . 97.46(3) yes
S2 Fe S4 . . . 93.73(3) yes
S2 Fe S5 . . . 165.04(3) yes
S2 Fe S6 . . . 92.98(3) yes
S3 Fe S4 . . . 75.84(3) yes
S3 Fe S5 . . . 94.87(3) yes
S3 Fe S6 . . . 166.95(3) yes
S4 Fe S5 . . . 97.48(3) yes
S4 Fe S6 . . . 95.74(3) yes
S5 Fe S6 . . . 76.11(3) yes
Fe S1 C1 . . . 84.92(9) no
Fe S2 C1 . . . 84.77(9) no
Fe S3 C2 . . . 85.20(10) no
Fe S4 C2 . . . 84.83(9) no
Fe S5 C3 . . . 84.41(9) no
Fe S6 C3 . . . 84.70(10) no
S1 C1 S2 . . . 114.80(10) no
S3 C2 S4 . . . 114.2(2) no
S5 C3 S6 . . . 114.7(2) no
S1 C1 O1 . . . 118.5(2) no
S2 C1 O1 . . . 126.8(2) no
S3 C2 O2 . . . 126.6(2) no
S4 C2 O2 . . . 119.2(2) no
S5 C3 O3 . . . 119.2(2) no
S6 C3 O3 . . . 126.1(2) no
C1 O1 C4 . . . 118.6(2) no
C2 O2 C5 . . . 118.5(2) no
C3 O3 C6 . . . 118.1(2) no
O1 C4 H1 . . . 109.48 no
O1 C4 H2 . . . 109.49 no
O1 C4 H3 . . . 109.47 no
O2 C5 H4 . . . 109.48 no
O2 C5 H5 . . . 109.48 no
O2 C5 H6 . . . 109.48 no
O3 C6 H7 . . . 109.48 no
O3 C6 H8 . . . 109.48 no
O3 C6 H9 . . . 109.49 no
H1 C4 H2 . . . 109.47 no
H1 C4 H3 . . . 109.45 no
H2 C4 H3 . . . 109.46 no
H4 C5 H5 . . . 109.46 no
H4 C5 H6 . . . 109.47 no
H5 C5 H6 . . . 109.46 no
H7 C6 H8 . . . 109.45 no
H7 C6 H9 . . . 109.47 no
H8 C6 H9 . . . 109.46 no

loop_
_geom_bond_atom_site_label_1
_geom_bond_atom_site_label_2
_geom_bond_site_symmetry_1
_geom_bond_site_symmetry_2
_geom_bond_distance
_geom_bond_publ_flag
Fe S1 1_555 1_555 2.3060(10) yes
Fe S2 . . 2.3190(10) yes
Fe S3 . . 2.3070(10) yes
Fe S4 . . 2.3080(10) yes
Fe S5 . . 2.3010(10) yes
Fe S6 . . 2.2990(10) yes
S1 C1 . . 1.688(3) no
S2 C1 . . 1.676(3) no
S3 C2 . . 1.683(3) no
S4 C2 . . 1.696(3) no
S5 C3 . . 1.689(3) no
S6 C3 . . 1.678(3) no
O1 C1 . . 1.321(3) no
O1 C4 . . 1.444(3) no
O2 C2 . . 1.314(3) no
O2 C5 . . 1.445(4) no
O3 C3 . . 1.316(3) no
O3 C6 . . 1.446(4) no
C4 H1 . . 0.950 no
C4 H2 . . 0.950 no
C4 H3 . . 0.950 no
C5 H4 . . 0.950 no
C5 H5 . . 0.950 no
C5 H6 . . 0.950 no
C6 H7 . . 0.950 no
C6 H8 . . 0.950 no
C6 H9 . . 0.950 no
